data_4036406
loop_
_publ_author_name
'Zhao, Mei-Xin'
'Zhu, Hui-Kai'
'Dai, Tong-Lei'
'Shi, Min'

_publ_section_title
;
 Cinchona Alkaloid Squaramide-Catalyzed Asymmetric Michael Addition of
 \a-Aryl Isocyanoacetates to \b-Trifluoromethylated Enones and Its
 Applications in the Synthesis of Chiral \b-Trifluoromethylated
 Pyrrolines.
;
_journal_issue 22
_journal_name_full 'The Journal of organic chemistry'
_journal_page_first 11330
_journal_page_last 11338
_journal_paper_doi 10.1021/acs.joc.5b01829
_journal_volume 80
_journal_year 2015
_chemical_absolute_configuration ad
_chemical_formula_sum 'C20 H15 Br F3 N O3'
_chemical_formula_weight 454.24
_space_group_IT_number 5
_space_group_name_Hall 'C 2y'
_space_group_name_H-M_alt 'C 1 2 1'
_symmetry_cell_setting monoclinic
_symmetry_space_group_name_H-M 'C 1 2 1'
_atom_sites_solution_hydrogens geom
_atom_sites_solution_primary direct
_atom_sites_solution_secondary difmap
_audit_creation_method SHELXL-97
_cell_angle_alpha 90.00
_cell_angle_beta 92.119(2)
_cell_angle_gamma 90.00
_cell_formula_units_Z 8
_cell_length_a 22.1075(10)
_cell_length_b 7.7997(3)
_cell_length_c 22.3762(10)
_cell_measurement_temperature 173(2)
_cell_volume 3855.7(3)
_computing_structure_refinement 'SHELXL-97 (Sheldrick, 2008)'
_computing_structure_solution 'SHELXS-97 (Sheldrick, 2008)'
_diffrn_ambient_temperature 173(2)
_diffrn_measured_fraction_theta_full 1.000
_diffrn_measured_fraction_theta_max 1.000
_diffrn_measurement_device_type 'Bruker Smart Apex II'
_diffrn_radiation_monochromator graphite
_diffrn_radiation_source 'fine-focus sealed tube'
_diffrn_radiation_type MoK\a
_diffrn_radiation_wavelength 0.71073
_diffrn_reflns_av_R_equivalents 0.0542
_diffrn_reflns_av_sigmaI/netI 0.0644
_diffrn_reflns_limit_h_max 26
_diffrn_reflns_limit_h_min -26
_diffrn_reflns_limit_k_max 9
_diffrn_reflns_limit_k_min -9
_diffrn_reflns_limit_l_max 26
_diffrn_reflns_limit_l_min -25
_diffrn_reflns_number 22439
_diffrn_reflns_theta_full 25.01
_diffrn_reflns_theta_max 25.01
_diffrn_reflns_theta_min 1.82
_exptl_absorpt_coefficient_mu 2.181
_exptl_absorpt_correction_T_max 0.6949
_exptl_absorpt_correction_T_min 0.4684
_exptl_absorpt_correction_type multi-scan
_exptl_absorpt_process_details sadabs
_exptl_crystal_colour colorless
_exptl_crystal_density_diffrn 1.565
_exptl_crystal_density_method 'not measured'
_exptl_crystal_description block
_exptl_crystal_F_000 1824
_exptl_crystal_size_max 0.41
_exptl_crystal_size_mid 0.26
_exptl_crystal_size_min 0.18
_refine_diff_density_max 0.589
_refine_diff_density_min -0.392
_refine_diff_density_rms 0.053
_refine_ls_abs_structure_details 'Flack H D (1983), Acta Cryst. A39, 876-881'
_refine_ls_abs_structure_Flack 0.000(6)
_refine_ls_extinction_method none
_refine_ls_goodness_of_fit_ref 0.996
_refine_ls_hydrogen_treatment constr
_refine_ls_matrix_type full
_refine_ls_number_parameters 505
_refine_ls_number_reflns 6438
_refine_ls_number_restraints 1
_refine_ls_restrained_S_all 0.996
_refine_ls_R_factor_all 0.0457
_refine_ls_R_factor_gt 0.0359
_refine_ls_shift/su_max 0.002
_refine_ls_shift/su_mean 0.000
_refine_ls_structure_factor_coef Fsqd
_refine_ls_weighting_details 'calc w=1/[\s^2^(Fo^2^)+(0.0303P)^2^+0.0000P] where P=(Fo^2^+2Fc^2^)/3'
_refine_ls_weighting_scheme calc
_refine_ls_wR_factor_gt 0.0746
_refine_ls_wR_factor_ref 0.0788
_reflns_number_gt 5568
_reflns_number_total 6438
_reflns_threshold_expression >2sigma(I)
_cod_data_source_file jo5b01829_si_002.cif
_cod_data_source_block z
_cod_depositor_comments
;
The following automatic conversions were performed:

data item '_symmetry_cell_setting' value 'Monoclinic' was changed to
'monoclinic' in accordance with the
/home/saulius/struct/COD-crude-data/automatic-downloads/DataCite-retrospective/ACS/depositions/lib/dictionaries/cif_core.dic
dictionary named 'cif_core.dic' version 2.4.2 last updated on
2011-04-26.

Automatic conversion script
Id: cif_fix_values 6909 2019-04-08 15:41:33Z antanas 
;
_cod_original_sg_symbol_H-M C2
_cod_database_code 4036406

loop_
_symmetry_equiv_pos_as_xyz
'x, y, z'
'-x, y, -z'
'x+1/2, y+1/2, z'
'-x+1/2, y+1/2, -z'

loop_
_atom_site_label
_atom_site_type_symbol
_atom_site_fract_x
_atom_site_fract_y
_atom_site_fract_z
_atom_site_U_iso_or_equiv
_atom_site_adp_type
_atom_site_occupancy
_atom_site_symmetry_multiplicity
_atom_site_calc_flag
_atom_site_refinement_flags
Br1 Br 0.940169(16) 0.95852(5) 0.829711(17) 0.04169(11) Uani 1 1 d .
Br2 Br 1.258973(19) -0.17305(6) 0.71000(2) 0.05920(15) Uani 1 1 d .
F1 F 1.02686(13) 0.0924(4) 0.57825(13) 0.0789(9) Uani 1 1 d .
F2 F 1.05305(13) 0.1124(4) 0.67018(14) 0.0859(10) Uani 1 1 d .
F3 F 0.96514(11) 0.1883(3) 0.63943(13) 0.0653(8) Uani 1 1 d .
F4 F 1.53906(10) -0.2837(3) 0.92457(11) 0.0508(6) Uani 1 1 d .
F5 F 1.57868(11) -0.1092(3) 0.98929(10) 0.0536(6) Uani 1 1 d .
F6 F 1.63416(10) -0.2326(3) 0.92571(11) 0.0497(6) Uani 1 1 d .
O1 O 1.17698(13) 0.6468(4) 0.61243(12) 0.0497(7) Uani 1 1 d .
O2 O 1.09251(13) 0.6318(3) 0.55384(12) 0.0410(6) Uani 1 1 d .
O3 O 0.93837(13) 0.5338(4) 0.58229(13) 0.0563(8) Uani 1 1 d .
O4 O 1.58291(11) 0.2023(4) 0.79400(12) 0.0390(6) Uani 1 1 d .
O5 O 1.61137(11) 0.4232(3) 0.85255(11) 0.0377(6) Uani 1 1 d .
O6 O 1.49082(10) -0.1328(3) 0.79558(11) 0.0367(6) Uani 1 1 d .
N1 N 1.13983(13) 0.3714(4) 0.67471(14) 0.0368(8) Uani 1 1 d .
N2 N 1.58525(11) 0.2429(4) 0.94909(13) 0.0289(7) Uani 1 1 d .
C1 C 0.86740(17) 0.7557(6) 0.64561(19) 0.0461(11) Uani 1 1 d .
H1A H 0.8515 0.7122 0.6086 0.055 Uiso 1 1 calc R
C2 C 0.83458(17) 0.8752(6) 0.67732(19) 0.0503(12) Uani 1 1 d .
H2A H 0.7967 0.9148 0.6613 0.060 Uiso 1 1 calc R
C3 C 0.85612(16) 0.9362(6) 0.73132(17) 0.0428(10) Uani 1 1 d .
H3A H 0.8333 1.0166 0.7531 0.051 Uiso 1 1 calc R
C4 C 0.91211(15) 0.8782(5) 0.75389(16) 0.0342(9) Uani 1 1 d .
C5 C 0.94563(15) 0.7616(5) 0.72288(16) 0.0306(8) Uani 1 1 d .
H5A H 0.9837 0.7236 0.7389 0.037 Uiso 1 1 calc R
C6 C 0.92365(16) 0.6999(5) 0.66816(17) 0.0347(9) Uani 1 1 d .
C7 C 0.95767(16) 0.5745(5) 0.63122(18) 0.0392(9) Uani 1 1 d .
C8 C 1.01697(15) 0.5011(5) 0.65744(15) 0.0333(9) Uani 1 1 d .
H8A H 1.0093 0.4437 0.6959 0.040 Uiso 1 1 calc R
H8B H 1.0459 0.5958 0.6656 0.040 Uiso 1 1 calc R
C9 C 1.04506(15) 0.3715(5) 0.61458(16) 0.0324(8) Uani 1 1 d .
H9A H 1.0294 0.4019 0.5734 0.039 Uiso 1 1 calc R
C10 C 1.02397(18) 0.1902(6) 0.62650(19) 0.0434(10) Uani 1 1 d .
C11 C 1.11503(15) 0.3913(5) 0.61439(15) 0.0301(8) Uani 1 1 d .
C12 C 1.14840(15) 0.2715(4) 0.57180(16) 0.0299(8) Uani 1 1 d .
C13 C 1.19681(17) 0.1698(5) 0.59163(18) 0.0397(9) Uani 1 1 d .
H13A H 1.2076 0.1643 0.6331 0.048 Uiso 1 1 calc R
C14 C 1.22911(17) 0.0770(5) 0.5512(2) 0.0483(11) Uani 1 1 d .
H14A H 1.2622 0.0081 0.5651 0.058 Uiso 1 1 calc R
C15 C 1.21421(18) 0.0827(5) 0.4913(2) 0.0467(11) Uani 1 1 d .
H15A H 1.2371 0.0193 0.4638 0.056 Uiso 1 1 calc R
C16 C 1.16541(18) 0.1817(5) 0.47075(17) 0.0422(10) Uani 1 1 d .
H16A H 1.1546 0.1854 0.4293 0.051 Uiso 1 1 calc R
C17 C 1.13288(17) 0.2743(5) 0.51105(16) 0.0344(9) Uani 1 1 d .
H17A H 1.0993 0.3411 0.4971 0.041 Uiso 1 1 calc R
C18 C 1.1609(2) 0.3622(6) 0.7220(2) 0.0536(11) Uani 1 1 d .
C19 C 1.13239(17) 0.5758(5) 0.59483(16) 0.0342(9) Uani 1 1 d .
C20 C 1.1088(2) 0.7916(5) 0.5248(2) 0.0556(12) Uani 1 1 d .
H20A H 1.0771 0.8229 0.4950 0.083 Uiso 1 1 calc R
H20B H 1.1473 0.7767 0.5049 0.083 Uiso 1 1 calc R
H20C H 1.1131 0.8828 0.5548 0.083 Uiso 1 1 calc R
C21 C 1.36586(16) 0.0328(5) 0.87853(17) 0.0408(10) Uani 1 1 d .
H21A H 1.3872 0.0773 0.9127 0.049 Uiso 1 1 calc R
C22 C 1.30336(17) 0.0410(7) 0.8744(2) 0.0558(12) Uani 1 1 d .
H22A H 1.2819 0.0893 0.9063 0.067 Uiso 1 1 calc R
C23 C 1.27200(16) -0.0203(7) 0.8246(2) 0.0563(12) Uani 1 1 d .
H23A H 1.2291 -0.0147 0.8220 0.068 Uiso 1 1 calc R
C24 C 1.30332(16) -0.0893(5) 0.77880(18) 0.0394(10) Uani 1 1 d .
C25 C 1.36561(16) -0.1025(5) 0.78153(17) 0.0353(9) Uani 1 1 d .
H25A H 1.3864 -0.1525 0.7495 0.042 Uiso 1 1 calc R
C26 C 1.39748(13) -0.0413(5) 0.83207(14) 0.0308(7) Uani 1 1 d .
C27 C 1.46491(14) -0.0582(5) 0.83491(15) 0.0301(8) Uani 1 1 d .
C28 C 1.49953(13) 0.0261(5) 0.88617(15) 0.0292(8) Uani 1 1 d .
H28A H 1.4821 -0.0111 0.9242 0.035 Uiso 1 1 calc R
H28B H 1.4943 0.1519 0.8830 0.035 Uiso 1 1 calc R
C29 C 1.56769(13) -0.0153(5) 0.88835(15) 0.0298(8) Uani 1 1 d .
H29A H 1.5773 -0.0606 0.8480 0.036 Uiso 1 1 calc R
C30 C 1.60674(14) 0.1492(5) 0.89840(15) 0.0281(8) Uani 1 1 d .
C31 C 1.67527(15) 0.1157(5) 0.90750(16) 0.0305(8) Uani 1 1 d .
C32 C 1.70466(15) 0.0299(5) 0.86292(17) 0.0394(9) Uani 1 1 d .
H32A H 1.6830 -0.0056 0.8276 0.047 Uiso 1 1 calc R
C33 C 1.76657(17) -0.0039(6) 0.8703(2) 0.0517(12) Uani 1 1 d .
H33A H 1.7868 -0.0652 0.8403 0.062 Uiso 1 1 calc R
C34 C 1.79825(17) 0.0506(7) 0.9205(2) 0.0599(14) Uani 1 1 d .
H34A H 1.8403 0.0274 0.9254 0.072 Uiso 1 1 calc R
C35 C 1.76881(17) 0.1387(8) 0.9635(2) 0.0670(16) Uani 1 1 d .
H35A H 1.7908 0.1780 0.9982 0.080 Uiso 1 1 calc R
C36 C 1.70728(16) 0.1712(6) 0.95729(18) 0.0445(10) Uani 1 1 d .
H36A H 1.6873 0.2321 0.9876 0.053 Uiso 1 1 calc R
C37 C 1.59774(14) 0.2613(5) 0.84146(17) 0.0299(8) Uani 1 1 d .
C38 C 1.60662(18) 0.5374(5) 0.8010(2) 0.0491(11) Uani 1 1 d .
H38A H 1.6174 0.6543 0.8134 0.074 Uiso 1 1 calc R
H38B H 1.5650 0.5361 0.7843 0.074 Uiso 1 1 calc R
H38D H 1.6343 0.4986 0.7705 0.074 Uiso 1 1 calc R
C39 C 1.57240(17) 0.3135(6) 0.99182(19) 0.0449(10) Uani 1 1 d .
C40 C 1.58003(15) -0.1588(6) 0.93217(17) 0.0377(9) Uani 1 1 d .

loop_
_atom_site_aniso_label
_atom_site_aniso_U_11
_atom_site_aniso_U_22
_atom_site_aniso_U_33
_atom_site_aniso_U_23
_atom_site_aniso_U_13
_atom_site_aniso_U_12
Br1 0.0405(2) 0.0404(2) 0.0442(2) -0.0109(2) 0.00165(16) 0.00765(18)
Br2 0.0467(2) 0.0599(3) 0.0684(3) -0.0138(3) -0.0335(2) 0.0060(2)
F1 0.097(2) 0.0548(18) 0.087(2) -0.0338(17) 0.0349(17) -0.0323(16)
F2 0.087(2) 0.0566(18) 0.111(2) 0.0401(18) -0.0393(18) -0.0194(15)
F3 0.0515(15) 0.0562(16) 0.089(2) 0.0023(15) 0.0192(14) -0.0143(12)
F4 0.0502(13) 0.0377(13) 0.0638(16) 0.0092(12) -0.0080(12) -0.0130(11)
F5 0.0786(16) 0.0547(15) 0.0269(13) 0.0051(10) -0.0077(11) 0.0012(12)
F6 0.0470(13) 0.0424(14) 0.0588(16) 0.0081(11) -0.0116(11) 0.0113(11)
O1 0.0534(17) 0.0473(18) 0.0477(18) -0.0076(14) -0.0070(14) -0.0153(14)
O2 0.0548(15) 0.0307(14) 0.0371(15) 0.0026(12) -0.0029(12) -0.0014(12)
O3 0.0612(17) 0.068(2) 0.0375(17) -0.0197(15) -0.0215(14) 0.0163(16)
O4 0.0412(14) 0.0490(17) 0.0261(15) 0.0030(13) -0.0083(12) -0.0026(12)
O5 0.0410(13) 0.0326(18) 0.0394(15) 0.0032(12) 0.0006(11) 0.0004(11)
O6 0.0318(12) 0.0443(16) 0.0337(15) -0.0059(12) -0.0018(11) -0.0053(12)
N1 0.0380(16) 0.048(2) 0.0239(18) 0.0020(14) -0.0020(14) 0.0007(15)
N2 0.0246(14) 0.0327(17) 0.0292(18) -0.0054(14) -0.0002(13) -0.0032(13)
C1 0.033(2) 0.063(3) 0.042(2) -0.002(2) -0.0057(18) 0.005(2)
C2 0.031(2) 0.072(3) 0.048(3) 0.004(2) -0.0024(18) 0.016(2)
C3 0.0356(18) 0.051(3) 0.042(2) 0.002(2) 0.0060(17) 0.0126(19)
C4 0.0347(19) 0.030(2) 0.038(2) 0.0029(16) 0.0064(16) 0.0018(15)
C5 0.0249(16) 0.033(2) 0.034(2) 0.0048(16) -0.0016(15) -0.0014(15)
C6 0.0336(19) 0.036(2) 0.035(2) 0.0034(17) 0.0012(17) 0.0007(16)
C7 0.037(2) 0.047(3) 0.033(2) 0.0002(19) -0.0067(17) -0.0005(18)
C8 0.0380(18) 0.039(2) 0.0232(19) -0.0035(15) -0.0009(15) 0.0031(15)
C9 0.0363(18) 0.034(2) 0.0270(19) -0.0030(16) -0.0024(15) -0.0031(16)
C10 0.044(2) 0.042(2) 0.045(3) -0.008(2) 0.002(2) -0.0014(19)
C11 0.0329(18) 0.035(2) 0.022(2) -0.0046(15) 0.0002(15) -0.0011(15)
C12 0.0338(18) 0.0246(19) 0.031(2) -0.0017(15) 0.0028(16) -0.0025(14)
C13 0.046(2) 0.034(2) 0.038(2) -0.0018(18) -0.0078(18) 0.0020(18)
C14 0.037(2) 0.039(2) 0.068(3) -0.012(2) -0.002(2) 0.0102(19)
C15 0.047(2) 0.040(3) 0.054(3) -0.012(2) 0.016(2) -0.0030(19)
C16 0.060(2) 0.038(2) 0.029(2) -0.0057(18) 0.0077(19) -0.004(2)
C17 0.048(2) 0.030(2) 0.026(2) 0.0039(16) 0.0028(16) 0.0011(17)
C18 0.064(3) 0.062(3) 0.034(3) -0.004(2) -0.010(2) -0.001(2)
C19 0.041(2) 0.037(2) 0.025(2) -0.0070(18) 0.0041(17) -0.0016(18)
C20 0.088(3) 0.026(2) 0.053(3) 0.003(2) 0.001(2) -0.003(2)
C21 0.0333(19) 0.055(3) 0.033(2) -0.0053(18) -0.0076(17) -0.0055(18)
C22 0.031(2) 0.082(3) 0.055(3) -0.015(3) 0.0006(19) 0.001(2)
C23 0.0282(18) 0.074(3) 0.065(3) -0.008(3) -0.0106(19) 0.001(2)
C24 0.0364(19) 0.036(2) 0.045(2) 0.0001(17) -0.0181(18) -0.0027(16)
C25 0.0371(19) 0.036(2) 0.032(2) 0.0040(16) -0.0070(16) -0.0059(16)
C26 0.0270(15) 0.0355(18) 0.0295(18) 0.0064(19) -0.0041(13) -0.0061(18)
C27 0.0314(16) 0.029(2) 0.0297(19) 0.0035(17) 0.0000(15) -0.0034(17)
C28 0.0269(17) 0.0328(19) 0.028(2) -0.0016(15) -0.0034(14) -0.0020(14)
C29 0.0241(15) 0.036(2) 0.0290(19) 0.0005(17) -0.0046(13) 0.0014(15)
C30 0.0252(16) 0.036(2) 0.0229(19) -0.0039(15) 0.0013(14) 0.0010(15)
C31 0.0248(17) 0.041(2) 0.026(2) -0.0001(17) 0.0015(15) 0.0020(16)
C32 0.0316(19) 0.055(3) 0.032(2) -0.0007(18) 0.0015(16) 0.0032(17)
C33 0.036(2) 0.071(3) 0.050(3) 0.011(2) 0.0149(19) 0.017(2)
C34 0.0232(19) 0.107(4) 0.050(3) 0.021(3) -0.002(2) 0.006(2)
C35 0.027(2) 0.131(5) 0.042(3) -0.005(3) -0.0108(19) -0.006(3)
C36 0.0281(18) 0.070(3) 0.035(2) -0.009(2) -0.0031(17) -0.0012(19)
C37 0.0189(16) 0.039(2) 0.031(2) 0.0031(17) -0.0003(15) 0.0029(15)
C38 0.048(2) 0.038(2) 0.062(3) 0.017(2) 0.010(2) 0.0053(19)
C39 0.038(2) 0.056(3) 0.041(2) -0.007(2) 0.0001(17) 0.001(2)
C40 0.0344(19) 0.042(2) 0.036(2) 0.003(2) -0.0076(15) -0.0011(19)

loop_
_atom_type_symbol
_atom_type_description
_atom_type_scat_dispersion_real
_atom_type_scat_dispersion_imag
_atom_type_scat_source
C C 0.0033 0.0016 'International Tables Vol C Tables 4.2.6.8 and 6.1.1.4'
H H 0.0000 0.0000 'International Tables Vol C Tables 4.2.6.8 and 6.1.1.4'
N N 0.0061 0.0033 'International Tables Vol C Tables 4.2.6.8 and 6.1.1.4'
O O 0.0106 0.0060 'International Tables Vol C Tables 4.2.6.8 and 6.1.1.4'
F F 0.0171 0.0103 'International Tables Vol C Tables 4.2.6.8 and 6.1.1.4'
Br Br -0.2901 2.4595 'International Tables Vol C Tables 4.2.6.8 and 6.1.1.4'

loop_
_geom_angle_atom_site_label_1
_geom_angle_atom_site_label_2
_geom_angle_atom_site_label_3
_geom_angle
C19 O2 C20 115.0(3)
C37 O5 C38 115.2(3)
C18 N1 C11 176.9(4)
C39 N2 C30 174.5(3)
C2 C1 C6 120.0(4)
C2 C1 H1A 120.0
C6 C1 H1A 120.0
C3 C2 C1 120.8(4)
C3 C2 H2A 119.6
C1 C2 H2A 119.6
C2 C3 C4 118.8(4)
C2 C3 H3A 120.6
C4 C3 H3A 120.6
C5 C4 C3 121.2(4)
C5 C4 Br1 120.4(3)
C3 C4 Br1 118.3(3)
C4 C5 C6 119.8(3)
C4 C5 H5A 120.1
C6 C5 H5A 120.1
C5 C6 C1 119.3(3)
C5 C6 C7 123.1(3)
C1 C6 C7 117.6(4)
O3 C7 C6 120.3(3)
O3 C7 C8 121.4(3)
C6 C7 C8 118.2(3)
C7 C8 C9 111.5(3)
C7 C8 H8A 109.3
C9 C8 H8A 109.3
C7 C8 H8B 109.3
C9 C8 H8B 109.3
H8A C8 H8B 108.0
C10 C9 C8 111.7(3)
C10 C9 C11 113.9(3)
C8 C9 C11 111.2(3)
C10 C9 H9A 106.5
C8 C9 H9A 106.5
C11 C9 H9A 106.5
F2 C10 F1 107.9(4)
F2 C10 F3 106.8(4)
F1 C10 F3 104.2(3)
F2 C10 C9 114.9(3)
F1 C10 C9 111.7(3)
F3 C10 C9 110.8(3)
N1 C11 C12 109.8(3)
N1 C11 C9 109.2(3)
C12 C11 C9 116.1(3)
N1 C11 C19 105.8(3)
C12 C11 C19 105.0(3)
C9 C11 C19 110.4(3)
C17 C12 C13 118.7(3)
C17 C12 C11 119.2(3)
C13 C12 C11 121.9(3)
C14 C13 C12 120.1(4)
C14 C13 H13A 120.0
C12 C13 H13A 120.0
C15 C14 C13 120.9(4)
C15 C14 H14A 119.5
C13 C14 H14A 119.5
C14 C15 C16 119.8(4)
C14 C15 H15A 120.1
C16 C15 H15A 120.1
C17 C16 C15 119.5(4)
C17 C16 H16A 120.3
C15 C16 H16A 120.3
C16 C17 C12 121.0(4)
C16 C17 H17A 119.5
C12 C17 H17A 119.5
O1 C19 O2 126.9(4)
O1 C19 C11 123.3(4)
O2 C19 C11 109.6(3)
O2 C20 H20A 109.5
O2 C20 H20B 109.5
H20A C20 H20B 109.5
O2 C20 H20C 109.5
H20A C20 H20C 109.5
H20B C20 H20C 109.5
C22 C21 C26 119.7(3)
C22 C21 H21A 120.2
C26 C21 H21A 120.2
C23 C22 C21 120.7(4)
C23 C22 H22A 119.7
C21 C22 H22A 119.7
C24 C23 C22 119.3(3)
C24 C23 H23A 120.3
C22 C23 H23A 120.3
C23 C24 C25 121.9(4)
C23 C24 Br2 118.7(3)
C25 C24 Br2 119.5(3)
C24 C25 C26 118.9(4)
C24 C25 H25A 120.5
C26 C25 H25A 120.5
C25 C26 C21 119.5(3)
C25 C26 C27 118.5(3)
C21 C26 C27 122.0(3)
O6 C27 C26 120.4(3)
O6 C27 C28 121.4(3)
C26 C27 C28 118.1(3)
C27 C28 C29 113.7(3)
C27 C28 H28A 108.8
C29 C28 H28A 108.8
C27 C28 H28B 108.8
C29 C28 H28B 108.8
H28A C28 H28B 107.7
C40 C29 C28 109.3(3)
C40 C29 C30 115.6(3)
C28 C29 C30 111.6(3)
C40 C29 H29A 106.6
C28 C29 H29A 106.6
C30 C29 H29A 106.6
N2 C30 C31 109.4(3)
N2 C30 C37 108.9(3)
C31 C30 C37 107.4(3)
N2 C30 C29 109.5(3)
C31 C30 C29 114.6(3)
C37 C30 C29 107.0(3)
C36 C31 C32 119.9(3)
C36 C31 C30 122.0(3)
C32 C31 C30 118.2(3)
C31 C32 C33 119.3(4)
C31 C32 H32A 120.3
C33 C32 H32A 120.3
C34 C33 C32 120.5(4)
C34 C33 H33A 119.8
C32 C33 H33A 119.8
C35 C34 C33 119.4(4)
C35 C34 H34A 120.3
C33 C34 H34A 120.3
C34 C35 C36 120.8(4)
C34 C35 H35A 119.6
C36 C35 H35A 119.6
C31 C36 C35 120.0(4)
C31 C36 H36A 120.0
C35 C36 H36A 120.0
O4 C37 O5 126.1(3)
O4 C37 C30 122.5(3)
O5 C37 C30 111.3(3)
O5 C38 H38A 109.5
O5 C38 H38B 109.5
H38A C38 H38B 109.5
O5 C38 H38D 109.5
H38A C38 H38D 109.5
H38B C38 H38D 109.5
F4 C40 F5 107.1(3)
F4 C40 F6 106.1(3)
F5 C40 F6 106.2(3)
F4 C40 C29 110.7(3)
F5 C40 C29 113.4(3)
F6 C40 C29 112.9(3)

loop_
_geom_bond_atom_site_label_1
_geom_bond_atom_site_label_2
_geom_bond_distance
Br1 C4 1.892(4)
Br2 C24 1.910(4)
F1 C10 1.325(5)
F2 C10 1.300(5)
F3 C10 1.343(4)
F4 C40 1.337(4)
F5 C40 1.337(4)
F6 C40 1.340(4)
O1 C19 1.185(4)
O2 C19 1.323(4)
O2 C20 1.458(5)
O3 C7 1.203(4)
O4 C37 1.192(4)
O5 C37 1.320(5)
O5 C38 1.459(5)
O6 C27 1.216(4)
N1 C18 1.143(5)
N1 C11 1.446(5)
N2 C39 1.148(5)
N2 C30 1.445(4)
C1 C2 1.391(6)
C1 C6 1.394(5)
C1 H1A 0.9500
C2 C3 1.368(6)
C2 H2A 0.9500
C3 C4 1.395(5)
C3 H3A 0.9500
C4 C5 1.377(5)
C5 C6 1.387(5)
C5 H5A 0.9500
C6 C7 1.501(6)
C7 C8 1.528(5)
C8 C9 1.540(5)
C8 H8A 0.9900
C8 H8B 0.9900
C9 C10 1.516(6)
C9 C11 1.555(5)
C9 H9A 1.0000
C11 C12 1.542(5)
C11 C19 1.556(5)
C12 C17 1.390(5)
C12 C13 1.391(5)
C13 C14 1.378(6)
C13 H13A 0.9500
C14 C15 1.370(6)
C14 H14A 0.9500
C15 C16 1.391(6)
C15 H15A 0.9500
C16 C17 1.378(5)
C16 H16A 0.9500
C17 H17A 0.9500
C20 H20A 0.9800
C20 H20B 0.9800
C20 H20C 0.9800
C21 C22 1.383(5)
C21 C26 1.399(5)
C21 H21A 0.9500
C22 C23 1.376(6)
C22 H22A 0.9500
C23 C24 1.368(6)
C23 H23A 0.9500
C24 C25 1.380(5)
C25 C26 1.394(5)
C25 H25A 0.9500
C26 C27 1.496(4)
C27 C28 1.506(5)
C28 C29 1.540(4)
C28 H28A 0.9900
C28 H28B 0.9900
C29 C40 1.506(5)
C29 C30 1.558(5)
C29 H29A 1.0000
C30 C31 1.544(4)
C30 C37 1.552(5)
C31 C36 1.368(5)
C31 C32 1.383(5)
C32 C33 1.398(5)
C32 H32A 0.9500
C33 C34 1.370(6)
C33 H33A 0.9500
C34 C35 1.367(7)
C34 H34A 0.9500
C35 C36 1.386(5)
C35 H35A 0.9500
C36 H36A 0.9500
C38 H38A 0.9800
C38 H38B 0.9800
C38 H38D 0.9800

loop_
_geom_torsion_atom_site_label_1
_geom_torsion_atom_site_label_2
_geom_torsion_atom_site_label_3
_geom_torsion_atom_site_label_4
_geom_torsion
C6 C1 C2 C3 -1.6(6)
C1 C2 C3 C4 0.8(6)
C2 C3 C4 C5 0.0(6)
C2 C3 C4 Br1 -178.1(3)
C3 C4 C5 C6 0.0(5)
Br1 C4 C5 C6 178.1(3)
C4 C5 C6 C1 -0.7(5)
C4 C5 C6 C7 179.2(3)
C2 C1 C6 C5 1.5(6)
C2 C1 C6 C7 -178.4(4)
C5 C6 C7 O3 -175.1(4)
C1 C6 C7 O3 4.9(6)
C5 C6 C7 C8 4.9(5)
C1 C6 C7 C8 -175.2(4)
O3 C7 C8 C9 -1.5(5)
C6 C7 C8 C9 178.6(3)
C7 C8 C9 C10 -91.1(4)
C7 C8 C9 C11 140.5(3)
C8 C9 C10 F2 -82.0(4)
C11 C9 C10 F2 45.0(5)
C8 C9 C10 F1 154.8(3)
C11 C9 C10 F1 -78.3(4)
C8 C9 C10 F3 39.1(5)
C11 C9 C10 F3 166.1(3)
C18 N1 C11 C12 100(7)
C18 N1 C11 C9 -131(7)
C18 N1 C11 C19 -12(7)
C10 C9 C11 N1 -70.4(4)
C8 C9 C11 N1 56.8(4)
C10 C9 C11 C12 54.4(4)
C8 C9 C11 C12 -178.4(3)
C10 C9 C11 C19 173.6(3)
C8 C9 C11 C19 -59.2(4)
N1 C11 C12 C17 -178.0(3)
C9 C11 C12 C17 57.5(4)
C19 C11 C12 C17 -64.6(4)
N1 C11 C12 C13 -3.0(4)
C9 C11 C12 C13 -127.5(4)
C19 C11 C12 C13 110.4(4)
C17 C12 C13 C14 1.3(5)
C11 C12 C13 C14 -173.8(3)
C12 C13 C14 C15 -0.2(6)
C13 C14 C15 C16 -0.8(6)
C14 C15 C16 C17 0.6(6)
C15 C16 C17 C12 0.6(6)
C13 C12 C17 C16 -1.5(5)
C11 C12 C17 C16 173.7(3)
C20 O2 C19 O1 5.2(5)
C20 O2 C19 C11 -170.5(3)
N1 C11 C19 O1 30.6(4)
C12 C11 C19 O1 -85.4(4)
C9 C11 C19 O1 148.7(4)
N1 C11 C19 O2 -153.5(3)
C12 C11 C19 O2 90.4(3)
C9 C11 C19 O2 -35.4(4)
C26 C21 C22 C23 -1.2(7)
C21 C22 C23 C24 -0.2(8)
C22 C23 C24 C25 1.3(7)
C22 C23 C24 Br2 -179.9(4)
C23 C24 C25 C26 -1.0(6)
Br2 C24 C25 C26 -179.8(3)
C24 C25 C26 C21 -0.4(6)
C24 C25 C26 C27 179.3(3)
C22 C21 C26 C25 1.5(6)
C22 C21 C26 C27 -178.2(4)
C25 C26 C27 O6 -4.3(5)
C21 C26 C27 O6 175.3(4)
C25 C26 C27 C28 173.1(3)
C21 C26 C27 C28 -7.3(5)
O6 C27 C28 C29 -8.8(5)
C26 C27 C28 C29 173.9(3)
C27 C28 C29 C40 -97.5(3)
C27 C28 C29 C30 133.4(3)
C39 N2 C30 C31 -17(4)
C39 N2 C30 C37 -134(4)
C39 N2 C30 C29 109(4)
C40 C29 C30 N2 -74.9(4)
C28 C29 C30 N2 50.8(4)
C40 C29 C30 C31 48.4(4)
C28 C29 C30 C31 174.1(3)
C40 C29 C30 C37 167.3(3)
C28 C29 C30 C37 -67.0(3)
N2 C30 C31 C36 -0.1(5)
C37 C30 C31 C36 117.9(4)
C29 C30 C31 C36 -123.5(4)
N2 C30 C31 C32 -178.7(3)
C37 C30 C31 C32 -60.7(4)
C29 C30 C31 C32 57.9(4)
C36 C31 C32 C33 2.1(6)
C30 C31 C32 C33 -179.2(4)
C31 C32 C33 C34 -1.5(7)
C32 C33 C34 C35 0.0(8)
C33 C34 C35 C36 0.9(8)
C32 C31 C36 C35 -1.2(7)
C30 C31 C36 C35 -179.8(4)
C34 C35 C36 C31 -0.3(8)
C38 O5 C37 O4 0.8(5)
C38 O5 C37 C30 177.6(3)
N2 C30 C37 O4 -142.5(3)
C31 C30 C37 O4 99.2(4)
C29 C30 C37 O4 -24.3(4)
N2 C30 C37 O5 40.5(3)
C31 C30 C37 O5 -77.8(3)
C29 C30 C37 O5 158.7(3)
C28 C29 C40 F4 44.9(4)
C30 C29 C40 F4 171.8(3)
C28 C29 C40 F5 -75.4(4)
C30 C29 C40 F5 51.4(4)
C28 C29 C40 F6 163.7(3)
C30 C29 C40 F6 -69.5(4)
